data_4025220
loop_
_publ_author_name
'Eva M. Garc\'ia-Frutos'
'Gunther Hennrich'
'Enrique Gutierrez'
'Angeles Monge'
'Berta G\'omez-Lor'

_publ_contact_author_address
;Instituto de Ciencia de Materiales
        CSIC
        Sor Juana Ines de la Cruz 3
        28049 MADRID
        Spain
;
_publ_contact_author_email bgl@icmm.csic.es
_publ_contact_author_fax +34913720623
_publ_contact_author_name 'Berta Gomez-Lor'
_publ_contact_author_phone +34913349031
_publ_section_title
;
 Self-Assembly of C3-Symmetrical Hexaaryltriindoles Driven by Solvophobic
 and CH-\p Interactions
;
_journal_name_full 'Journal of Organic Chemistry'
_journal_page_first 1070
_journal_page_last 1076
_journal_paper_doi 10.1021/jo902013v
_journal_volume 75
_journal_year 2010
_chemical_formula_moiety 'C112 H125 N9 O5'
_chemical_formula_sum 'C112 H125 N9 O5'
_chemical_formula_weight 1677.21
_chemical_name_systematic
; 
 ? 
;
_space_group_IT_number 2
_symmetry_cell_setting triclinic
_symmetry_space_group_name_Hall '-P 1'
_symmetry_space_group_name_H-M 'P -1'
_atom_sites_solution_hydrogens geom
_atom_sites_solution_primary direct
_atom_sites_solution_secondary difmap
_audit_creation_method SHELXL-97
_cell_angle_alpha 76.506(4)
_cell_angle_beta 70.271(3)
_cell_angle_gamma 85.488(4)
_cell_formula_units_Z 2
_cell_length_a 16.998(3)
_cell_length_b 17.548(3)
_cell_length_c 19.521(4)
_cell_measurement_reflns_used 2048
_cell_measurement_temperature 173(2)
_cell_measurement_theta_max 20.27
_cell_measurement_theta_min 2.17
_cell_volume 5329.6(17)
_computing_cell_refinement 'Bruker SMART'
_computing_data_collection 'Bruker SMART'
_computing_data_reduction 'Bruker SAINT'
_computing_molecular_graphics 'Bruker SHELXTL'
_computing_publication_material 'Bruker SHELXTL'
_computing_structure_refinement 'SHELXL-97 (Sheldrick, 1997)'
_computing_structure_solution 'SHELXS-97 (Sheldrick, 1990)'
_diffrn_ambient_temperature 173(2)
_diffrn_measured_fraction_theta_full 0.515
_diffrn_measured_fraction_theta_max 0.515
_diffrn_measurement_device_type 'CCD area detector'
_diffrn_measurement_method 'phi and omega scans'
_diffrn_radiation_monochromator graphite
_diffrn_radiation_source 'fine-focus sealed tube'
_diffrn_radiation_type MoK\a
_diffrn_radiation_wavelength 0.71073
_diffrn_reflns_av_R_equivalents 0.0828
_diffrn_reflns_av_sigmaI/netI 0.2540
_diffrn_reflns_limit_h_max 21
_diffrn_reflns_limit_h_min -22
_diffrn_reflns_limit_k_max 22
_diffrn_reflns_limit_k_min -20
_diffrn_reflns_limit_l_max 23
_diffrn_reflns_limit_l_min -24
_diffrn_reflns_number 16438
_diffrn_reflns_theta_full 27.55
_diffrn_reflns_theta_max 27.55
_diffrn_reflns_theta_min 1.67
_exptl_absorpt_coefficient_mu 0.064
_exptl_absorpt_correction_type none
_exptl_crystal_colour colorless
_exptl_crystal_density_diffrn 1.045
_exptl_crystal_density_method 'not measured'
_exptl_crystal_description prism
_exptl_crystal_F_000 1800
_exptl_crystal_size_max 0.40
_exptl_crystal_size_mid 0.40
_exptl_crystal_size_min 0.30
_refine_diff_density_max 0.974
_refine_diff_density_min -0.498
_refine_diff_density_rms 0.094
_refine_ls_extinction_method none
_refine_ls_goodness_of_fit_ref 1.044
_refine_ls_hydrogen_treatment constr
_refine_ls_matrix_type full
_refine_ls_number_parameters 1051
_refine_ls_number_reflns 12673
_refine_ls_number_restraints 36
_refine_ls_restrained_S_all 1.044
_refine_ls_R_factor_all 0.2559
_refine_ls_R_factor_gt 0.1352
_refine_ls_shift/su_max 1.030
_refine_ls_shift/su_mean 0.008
_refine_ls_structure_factor_coef Fsqd
_refine_ls_weighting_details 'calc w=1/[\s^2^(Fo^2^)+(0.2000P)^2^+0.0000P] where P=(Fo^2^+2Fc^2^)/3'
_refine_ls_weighting_scheme calc
_refine_ls_wR_factor_gt 0.3524
_refine_ls_wR_factor_ref 0.3988
_reflns_number_gt 4695
_reflns_number_total 12673
_reflns_threshold_expression >2sigma(I)
_cod_data_source_file jo902013v_si_003.cif
_cod_data_source_block 2d
_cod_depositor_comments
;
The following automatic conversions were performed:

'_symmetry_cell_setting' value 'Triclinic' changed to 'triclinic'
according to the built-in table from CIF Core dictionary named
'cif_core.dic' version 2.4.1 from 2010-06-29.

Automatic conversion script
Id: cif_fix_values 1646 2011-03-28 12:23:43Z adriana 
;
_cod_original_cell_volume 5329.8(18)
_cod_database_code 4025220

loop_
_symmetry_equiv_pos_as_xyz
'x, y, z'
'-x, -y, -z'

loop_
_atom_site_label
_atom_site_type_symbol
_atom_site_fract_x
_atom_site_fract_y
_atom_site_fract_z
_atom_site_U_iso_or_equiv
_atom_site_adp_type
_atom_site_occupancy
_atom_site_symmetry_multiplicity
_atom_site_calc_flag
_atom_site_refinement_flags
_atom_site_disorder_assembly
_atom_site_disorder_group
C119 C 1.3423(18) -0.2206(17) -0.1160(19) 0.311(18) Uiso 1 1 d D . .
H11A H 1.3545 -0.2218 -0.0696 0.373 Uiso 1 1 calc R . .
H11B H 1.3014 -0.2636 -0.1011 0.373 Uiso 1 1 calc R . .
C1 C 1.223(2) -0.132(2) -0.1450(18) 0.36(2) Uiso 1 1 d D . .
H1A H 1.2008 -0.1738 -0.1594 0.428 Uiso 1 1 calc R . .
H1B H 1.2424 -0.0867 -0.1879 0.428 Uiso 1 1 calc R . .
C120 C 1.5846(14) -0.3981(14) -0.2446(13) 0.211(11) Uiso 1 1 d D . .
H12A H 1.6143 -0.3807 -0.2157 0.317 Uiso 1 1 calc R . .
H12B H 1.6186 -0.3864 -0.2975 0.317 Uiso 1 1 calc R . .
H12C H 1.5745 -0.4546 -0.2271 0.317 Uiso 1 1 calc R . .
C121 C 1.5028(16) -0.3558(16) -0.2345(15) 0.255 Uiso 1 1 d D . .
H12D H 1.5047 -0.3189 -0.2820 0.305 Uiso 1 1 calc R . .
H12E H 1.4577 -0.3942 -0.2221 0.305 Uiso 1 1 calc R . .
O5 O 0.7634(9) 0.4937(10) 0.4069(8) 0.056(4) Uiso 0.50 1 d P . .
O1 O 0.6618(12) 0.1604(12) 0.5934(11) 0.098(6) Uiso 0.50 1 d P . .
C4 C 0.8241(12) 0.5512(11) 0.6331(10) 0.039(5) Uiso 0.50 1 d P . .
H4A H 0.8494 0.5409 0.5830 0.059 Uiso 0.50 1 calc PR . .
H4B H 0.8681 0.5620 0.6515 0.059 Uiso 0.50 1 calc PR . .
H4C H 0.7868 0.5966 0.6312 0.059 Uiso 0.50 1 calc PR . .
C5 C 0.8090(8) 0.4168(8) 0.1270(8) 0.084(4) Uani 1 1 d . . .
H5A H 0.7649 0.3778 0.1550 0.126 Uiso 1 1 calc R . .
H5B H 0.7917 0.4538 0.0886 0.126 Uiso 1 1 calc R . .
H5C H 0.8187 0.4453 0.1610 0.126 Uiso 1 1 calc R . .
N2 N 0.8246(4) -0.0953(4) 0.0150(4) 0.028(2) Uani 1 1 d . . .
N3 N 0.6544(4) 0.1077(4) -0.0716(4) 0.0273(19) Uani 1 1 d . . .
C6 C 0.3409(6) 0.0439(6) 0.1999(5) 0.035(3) Uani 1 1 d . . .
N1 N 0.5454(4) -0.0591(4) 0.1738(4) 0.0280(19) Uani 1 1 d . . .
C7 C 0.8035(5) -0.1620(6) 0.0761(5) 0.029(2) Uani 1 1 d . . .
C8 C 0.8457(6) 0.1812(6) -0.2322(5) 0.035(3) Uani 1 1 d . . .
C9 C 0.3681(6) 0.1024(6) 0.1317(5) 0.031(2) Uani 1 1 d . . .
C10 C 0.8174(6) -0.2906(6) 0.1460(5) 0.033(3) Uani 1 1 d . . .
C11 C 0.7348(6) 0.1207(5) -0.1222(5) 0.031(2) Uani 1 1 d . . .
C12 C 0.5810(5) 0.1422(5) -0.0928(5) 0.028(2) Uani 1 1 d . . .
H12F H 0.5305 0.1117 -0.0594 0.034 Uiso 1 1 calc R . .
H12G H 0.5892 0.1374 -0.1444 0.034 Uiso 1 1 calc R . .
C13 C 0.7215(6) -0.1550(6) 0.1216(5) 0.029(2) Uani 1 1 d . . .
C14 C 0.5056(5) 0.0406(5) 0.0954(5) 0.030(2) Uani 1 1 d . . .
C15 C 0.7608(6) 0.1742(6) -0.1921(5) 0.038(3) Uani 1 1 d . . .
H14 H 0.7211 0.2048 -0.2112 0.046 Uiso 1 1 calc R . .
C16 C 0.4003(6) -0.0106(6) 0.2155(5) 0.032(3) Uani 1 1 d . . .
H15 H 0.3858 -0.0489 0.2611 0.039 Uiso 1 1 calc R . .
C17 C 0.8769(5) 0.0843(5) -0.1334(5) 0.028(2) Uani 1 1 d . . .
H16 H 0.9168 0.0570 -0.1123 0.034 Uiso 1 1 calc R . .
C18 C 0.2536(6) 0.0370(5) 0.2510(5) 0.032(3) Uani 1 1 d . . .
C19 C 0.9051(5) 0.1368(5) -0.2026(5) 0.030(2) Uani 1 1 d . . .
C20 C 0.4787(5) -0.0092(5) 0.1658(5) 0.027(2) Uani 1 1 d . . .
C21 C 0.4474(6) 0.1000(5) 0.0805(5) 0.033(3) Uani 1 1 d . . .
H20 H 0.4633 0.1383 0.0350 0.039 Uiso 1 1 calc R . .
C22 C 0.6126(5) -0.0422(6) 0.1091(5) 0.029(2) Uani 1 1 d . . .
C23 C 0.7397(5) 0.0218(5) -0.0252(5) 0.025(2) Uani 1 1 d . . .
C24 C 0.2783(6) 0.2189(6) 0.1657(5) 0.044(3) Uani 1 1 d . . .
H23 H 0.2864 0.2063 0.2129 0.052 Uiso 1 1 calc R . .
C25 C 0.2238(6) 0.3045(5) 0.0779(5) 0.032(2) Uani 1 1 d . . .
C26 C 0.6581(6) 0.0498(5) -0.0116(5) 0.029(2) Uani 1 1 d . . .
C27 C 0.3134(5) 0.1707(6) 0.1147(5) 0.032(3) Uani 1 1 d . . .
C28 C 0.9258(5) -0.3927(5) 0.1099(5) 0.033(3) Uani 1 1 d . . .
H27 H 0.9250 -0.3771 0.0602 0.040 Uiso 1 1 calc R . .
C29 C 0.8733(5) -0.3563(5) 0.1639(5) 0.032(3) Uani 1 1 d . . .
C30 C 0.9953(6) 0.1446(6) -0.2412(6) 0.037(3) Uani 1 1 d . . .
C31 C 0.7547(5) -0.0465(6) 0.0250(5) 0.026(2) Uani 1 1 d . . .
C32 C 0.1058(6) 0.0360(6) 0.2717(5) 0.040(3) Uani 1 1 d . . .
H31 H 0.0609 0.0431 0.2522 0.048 Uiso 1 1 calc R . .
C33 C 0.3027(5) 0.1921(5) 0.0450(5) 0.030(2) Uani 1 1 d . . .
H32 H 0.3268 0.1610 0.0092 0.036 Uiso 1 1 calc R . .
C34 C 0.6877(6) -0.2200(6) 0.1760(5) 0.040(3) Uani 1 1 d . . .
H33 H 0.6306 -0.2184 0.2058 0.048 Uiso 1 1 calc R . .
C35 C 0.7331(6) -0.2884(6) 0.1898(5) 0.035(3) Uani 1 1 d . . .
C36 C 0.9810(6) -0.4530(6) 0.1276(5) 0.037(3) Uani 1 1 d . . .
H35 H 1.0166 -0.4780 0.0901 0.044 Uiso 1 1 calc R . .
C37 C 0.8524(6) -0.2274(6) 0.0879(5) 0.032(3) Uani 1 1 d . . .
H36 H 0.9090 -0.2290 0.0567 0.038 Uiso 1 1 calc R . .
C38 C 0.7911(6) 0.0705(5) -0.0941(5) 0.030(2) Uani 1 1 d . . .
C39 C 0.2571(6) 0.2582(6) 0.0276(6) 0.040(3) Uani 1 1 d . . .
H38 H 0.2489 0.2715 -0.0196 0.048 Uiso 1 1 calc R . .
C40 C 0.8724(6) 0.2400(6) -0.3043(6) 0.042(3) Uani 1 1 d . . .
C41 C 0.9823(6) -0.4746(6) 0.1990(6) 0.044(3) Uani 1 1 d . . .
C42 C 0.2322(6) 0.2843(6) 0.1482(6) 0.042(3) Uani 1 1 d . . .
H41 H 0.2066 0.3152 0.1838 0.051 Uiso 1 1 calc R . .
N8 N 0.1408(6) 0.4302(6) 0.0393(5) 0.066(3) Uani 1 1 d . . .
C43 C 0.8762(6) -0.3802(6) 0.2374(5) 0.049(3) Uani 1 1 d . . .
H42 H 0.8412 -0.3561 0.2758 0.059 Uiso 1 1 calc R . .
C44 C 0.8953(5) -0.0981(5) -0.0505(5) 0.029(2) Uani 1 1 d . . .
H44A H 0.8832 -0.0644 -0.0941 0.035 Uiso 1 1 calc R . .
H44B H 0.9014 -0.1524 -0.0579 0.035 Uiso 1 1 calc R . .
C45 C 0.6332(7) -0.3492(8) 0.3173(6) 0.060(3) Uani 1 1 d . . .
H44 H 0.6296 -0.3002 0.3309 0.072 Uiso 1 1 calc R . .
C46 C 0.5926(5) 0.0221(6) 0.0567(5) 0.032(2) Uani 1 1 d . . .
C47 C 0.0896(6) 0.0153(6) 0.3494(6) 0.039(3) Uani 1 1 d . . .
C48 C 0.2360(6) 0.0140(6) 0.3291(5) 0.044(3) Uani 1 1 d . . .
H47 H 0.2805 0.0039 0.3491 0.052 Uiso 1 1 calc R . .
C49 C 0.4957(6) 0.2604(6) -0.1178(6) 0.050(3) Uani 1 1 d . . .
H49A H 0.5090 0.2512 -0.1687 0.060 Uiso 1 1 calc R . .
H49B H 0.4442 0.2305 -0.0858 0.060 Uiso 1 1 calc R . .
C50 C 1.1687(6) 0.1530(6) -0.3112(6) 0.042(3) Uani 1 1 d . . .
C51 C 1.1173(7) 0.1414(7) -0.3501(6) 0.053(3) Uani 1 1 d . . .
H50 H 1.1408 0.1361 -0.4003 0.063 Uiso 1 1 calc R . .
C52 C 1.0495(6) 0.1526(6) -0.2034(6) 0.040(3) Uani 1 1 d . . .
H51 H 1.0271 0.1548 -0.1523 0.049 Uiso 1 1 calc R . .
N6 N 1.0815(7) -0.5840(7) 0.2317(5) 0.080(4) Uani 1 1 d . . .
C53 C 0.0037(7) 0.0071(7) 0.3987(6) 0.048(3) Uani 1 1 d . . .
C54 C 0.5512(6) -0.0950(6) 0.2480(5) 0.044(3) Uani 1 1 d D . .
H54A H 0.6099 -0.1117 0.2409 0.052 Uiso 1 1 calc R . .
H54B H 0.5167 -0.1433 0.2675 0.052 Uiso 1 1 calc R . .
C55 C 0.3788(7) 0.4714(7) 0.0284(7) 0.065(4) Uani 1 1 d . . .
H55A H 0.4285 0.4765 0.0425 0.078 Uiso 1 1 calc R . .
H55B H 0.3432 0.4294 0.0670 0.078 Uiso 1 1 calc R . .
C56 C 0.4774(7) 0.3461(6) -0.1209(6) 0.054(3) Uani 1 1 d . . .
H56A H 0.5279 0.3765 -0.1546 0.065 Uiso 1 1 calc R . .
H56B H 0.4321 0.3614 -0.1426 0.065 Uiso 1 1 calc R . .
N5 N 0.9443(7) 0.4578(7) -0.5596(6) 0.089(4) Uani 1 1 d . . .
C57 C 0.9316(6) -0.4404(6) 0.2528(6) 0.050(3) Uani 1 1 d . . .
H56 H 0.9332 -0.4572 0.3022 0.059 Uiso 1 1 calc R . .
C58 C 0.1765(7) 0.3782(8) 0.0550(6) 0.049(3) Uani 1 1 d . . .
C59 C 1.0319(6) 0.1376(6) -0.3152(5) 0.039(3) Uani 1 1 d . . .
H58 H 0.9970 0.1300 -0.3422 0.047 Uiso 1 1 calc R . .
C60 C 0.6874(7) -0.3584(7) 0.2457(6) 0.050(3) Uani 1 1 d . . .
C61 C 0.1550(7) 0.0062(7) 0.3760(5) 0.055(3) Uani 1 1 d . . .
H60 H 0.1442 -0.0058 0.4284 0.066 Uiso 1 1 calc R . .
C62 C 1.1363(6) 0.1577(6) -0.2390(6) 0.048(3) Uani 1 1 d . . .
H61 H 1.1720 0.1644 -0.2125 0.057 Uiso 1 1 calc R . .
C63 C 0.4522(6) 0.3677(6) -0.0468(6) 0.050(3) Uani 1 1 d . . .
H63A H 0.5027 0.3694 -0.0328 0.059 Uiso 1 1 calc R . .
H63B H 0.4150 0.3263 -0.0090 0.059 Uiso 1 1 calc R . .
C64 C 0.4071(7) 0.4467(7) -0.0451(7) 0.061(4) Uani 1 1 d . . .
H64A H 0.4449 0.4877 -0.0829 0.073 Uiso 1 1 calc R . .
H64B H 0.3576 0.4449 -0.0605 0.073 Uiso 1 1 calc R . .
N9 N -0.0652(6) -0.0004(7) 0.4364(5) 0.078(3) Uani 1 1 d . . .
C65 C 0.6908(7) -0.4300(7) 0.2256(6) 0.057(3) Uani 1 1 d . . .
H64 H 0.7261 -0.4359 0.1777 0.069 Uiso 1 1 calc R . .
C66 C 0.9113(7) 0.3525(7) -0.4388(6) 0.054(3) Uani 1 1 d . . .
C67 C 0.1862(6) 0.0460(6) 0.2247(6) 0.036(3) Uani 1 1 d . . .
H66 H 0.1966 0.0594 0.1724 0.043 Uiso 1 1 calc R . .
C68 C 0.9302(6) 0.2987(6) -0.3216(6) 0.044(3) Uani 1 1 d . . .
H67 H 0.9573 0.3016 -0.2869 0.052 Uiso 1 1 calc R . .
C69 C 1.0382(7) -0.5368(7) 0.2192(6) 0.056(4) Uani 1 1 d . . .
C70 C 0.9489(6) 0.3529(6) -0.3882(6) 0.050(3) Uani 1 1 d . . .
H69 H 0.9897 0.3919 -0.3989 0.060 Uiso 1 1 calc R . .
C71 C 0.3301(7) 0.5482(7) 0.0286(6) 0.062(4) Uani 1 1 d . . .
H71A H 0.3680 0.5915 -0.0049 0.074 Uiso 1 1 calc R . .
H71B H 0.2846 0.5457 0.0082 0.074 Uiso 1 1 calc R . .
C72 C 0.8336(6) 0.2403(7) -0.3578(6) 0.051(3) Uani 1 1 d . . .
H71 H 0.7932 0.2011 -0.3477 0.061 Uiso 1 1 calc R . .
C73 C 1.2568(8) 0.1599(8) -0.3463(7) 0.069(4) Uani 1 1 d . . .
C74 C 0.6429(8) -0.4930(8) 0.2755(7) 0.073(4) Uani 1 1 d . . .
H73 H 0.6451 -0.5419 0.2620 0.087 Uiso 1 1 calc R . .
C75 C 0.9293(8) 0.4106(8) -0.5077(7) 0.069(4) Uani 1 1 d . . .
C76 C 0.5869(8) -0.4109(9) 0.3659(7) 0.078(4) Uani 1 1 d . . .
H75 H 0.5512 -0.4051 0.4137 0.094 Uiso 1 1 calc R . .
C77 C 0.8522(7) 0.2955(8) -0.4246(6) 0.059(4) Uani 1 1 d . . .
H76 H 0.8252 0.2945 -0.4598 0.071 Uiso 1 1 calc R . .
N4 N 1.3297(8) 0.1665(8) -0.3745(7) 0.104(4) Uani 1 1 d . . .
C78 C 0.5915(8) -0.4831(8) 0.3457(8) 0.079(4) Uani 1 1 d . . .
C79 C 0.2935(8) 0.5663(8) 0.1031(7) 0.076(4) Uani 1 1 d . . .
H79A H 0.3391 0.5677 0.1237 0.091 Uiso 1 1 calc R . .
H79B H 0.2553 0.5231 0.1363 0.091 Uiso 1 1 calc R . .
C80 C 0.2456(8) 0.6429(8) 0.1050(8) 0.077(4) Uani 1 1 d . . .
H80A H 0.2264 0.6509 0.1566 0.092 Uiso 1 1 calc R . .
H80B H 0.2839 0.6865 0.0729 0.092 Uiso 1 1 calc R . .
C81 C 0.1724(9) 0.6460(10) 0.0795(11) 0.125(7) Uani 1 1 d . . .
H81A H 0.1382 0.5984 0.1073 0.150 Uiso 1 1 calc R . .
H81B H 0.1928 0.6440 0.0261 0.150 Uiso 1 1 calc R . .
N7 N 0.4970(10) -0.5987(9) 0.4387(8) 0.146(7) Uani 1 1 d . . .
C82 C 0.5262(11) -0.0492(9) 0.3075(9) 0.122(7) Uani 1 1 d D . .
H82A H 0.4656 -0.0375 0.3203 0.146 Uiso 1 1 calc R . .
H82B H 0.5358 -0.0814 0.3528 0.146 Uiso 1 1 calc R . .
C83 C 0.5387(11) -0.5467(9) 0.3985(9) 0.104(6) Uani 1 1 d . . .
C84 C 0.5733(10) 0.0257(11) 0.2845(9) 0.107(6) Uani 1 1 d D . .
H84A H 0.5633 0.0596 0.2400 0.128 Uiso 1 1 calc R . .
H84B H 0.6340 0.0154 0.2726 0.128 Uiso 1 1 calc R . .
C85 C 1.1309(10) -0.0479(10) -0.1196(9) 0.108(5) Uiso 1 1 d D . .
H85A H 1.1698 -0.0321 -0.1713 0.129 Uiso 1 1 calc R . .
H85B H 1.1232 -0.0022 -0.0963 0.129 Uiso 1 1 calc R . .
C86 C 0.5408(15) 0.0643(15) 0.3505(12) 0.215(11) Uiso 1 1 d D . .
H86A H 0.5454 0.0258 0.3950 0.258 Uiso 1 1 calc R . .
H86B H 0.5786 0.1084 0.3413 0.258 Uiso 1 1 calc R . .
C87 C 1.0454(6) -0.0701(6) -0.1219(6) 0.054(3) Uani 1 1 d . . .
H87A H 1.0310 -0.0313 -0.1616 0.065 Uiso 1 1 calc R . .
H87B H 1.0502 -0.1220 -0.1347 0.065 Uiso 1 1 calc R . .
C88 C 0.9770(5) -0.0728(5) -0.0496(5) 0.030(2) Uani 1 1 d . . .
H88A H 0.9703 -0.0202 -0.0380 0.036 Uiso 1 1 calc R . .
H88B H 0.9927 -0.1096 -0.0095 0.036 Uiso 1 1 calc R . .
C89 C 0.6909(5) -0.0804(5) 0.0904(5) 0.022(2) Uani 1 1 d . . .
O2 O 0.9152(5) 0.3332(5) 0.1567(4) 0.069(3) Uani 1 1 d . . .
O3 O 1.0120(6) 0.2750(5) 0.0756(5) 0.084(3) Uani 1 1 d . . .
C90 C 0.9778(9) 0.2848(8) 0.1392(8) 0.070(4) Uani 1 1 d . . .
C91 C 0.8862(8) 0.3774(8) 0.0914(7) 0.075(4) Uani 1 1 d . . .
H90A H 0.9288 0.4160 0.0561 0.091 Uiso 1 1 calc R . .
H90B H 0.8755 0.3406 0.0642 0.091 Uiso 1 1 calc R . .
C92 C 1.0008(9) 0.2462(9) 0.2064(8) 0.102(5) Uani 1 1 d . . .
H91A H 0.9858 0.1905 0.2205 0.153 Uiso 1 1 calc R . .
H91B H 0.9707 0.2713 0.2478 0.153 Uiso 1 1 calc R . .
H91C H 1.0611 0.2513 0.1952 0.153 Uiso 1 1 calc R . .
O4 O 0.7151(8) 0.4562(8) 0.6591(7) 0.042(4) Uiso 0.50 1 d P . .
C93 C 0.7774(12) 0.4844(12) 0.6821(11) 0.042(6) Uiso 0.50 1 d P . .
H93A H 0.7494 0.4972 0.7314 0.051 Uiso 0.50 1 calc PR . .
H93B H 0.8172 0.4412 0.6887 0.051 Uiso 0.50 1 calc PR . .
C94 C 0.1966(14) 0.2006(14) 0.4276(12) 0.173(9) Uiso 1 1 d . . .
H94A H 0.1881 0.2370 0.4614 0.208 Uiso 1 1 calc R . .
H94B H 0.1774 0.1485 0.4599 0.208 Uiso 1 1 calc R . .
C95 C 0.2841(16) 0.1945(16) 0.3939(14) 0.198(10) Uiso 1 1 d . . .
H95A H 0.3054 0.2468 0.3631 0.238 Uiso 1 1 calc R . .
H95B H 0.2944 0.1586 0.3595 0.238 Uiso 1 1 calc R . .
C96 C 0.1369(16) 0.2257(15) 0.3853(13) 0.197(10) Uiso 1 1 d . . .
H96A H 0.1460 0.1894 0.3514 0.237 Uiso 1 1 calc R . .
H96B H 0.1564 0.2778 0.3531 0.237 Uiso 1 1 calc R . .
C97 C 0.8010(15) 0.3818(15) 0.3503(13) 0.071(7) Uiso 0.50 1 d P . .
H97A H 0.8197 0.4207 0.3030 0.106 Uiso 0.50 1 calc PR . .
H97B H 0.7620 0.3453 0.3476 0.106 Uiso 0.50 1 calc PR . .
H97C H 0.8494 0.3528 0.3596 0.106 Uiso 0.50 1 calc PR . .
C98 C 0.4528(15) 0.0954(16) 0.3697(14) 0.217(11) Uiso 1 1 d D . .
H98A H 0.4460 0.1251 0.3222 0.261 Uiso 1 1 calc R . .
H98B H 0.4154 0.0492 0.3870 0.261 Uiso 1 1 calc R . .
C99 C 0.333(2) 0.168(2) 0.4418(19) 0.283(17) Uiso 1 1 d . . .
H99A H 0.3017 0.1220 0.4783 0.339 Uiso 1 1 calc R . .
H99B H 0.3260 0.2094 0.4702 0.339 Uiso 1 1 calc R . .
C100 C 0.5661(6) 0.2277(5) -0.0888(5) 0.035(3) Uani 1 1 d . . .
H10A H 0.5519 0.2325 -0.0365 0.042 Uiso 1 1 calc R . .
H10B H 0.6177 0.2581 -0.1190 0.042 Uiso 1 1 calc R . .
C101 C 0.1171(9) 0.7163(9) 0.0886(9) 0.105(6) Uani 1 1 d . . .
H10C H 0.0802 0.7091 0.1406 0.157 Uiso 1 1 calc R . .
H10D H 0.0834 0.7229 0.0557 0.157 Uiso 1 1 calc R . .
H10E H 0.1517 0.7631 0.0757 0.157 Uiso 1 1 calc R . .
O7 O 0.6690(12) 0.1635(12) 0.4786(11) 0.098(6) Uiso 0.50 1 d P . .
C102 C 0.6407(15) 0.1840(15) 0.5368(15) 0.066(7) Uiso 0.50 1 d P . .
C103 C 0.5663(13) 0.2320(13) 0.5453(12) 0.060(7) Uiso 0.50 1 d P . .
H10F H 0.5652 0.2604 0.4961 0.089 Uiso 0.50 1 calc PR . .
H10G H 0.5665 0.2696 0.5753 0.089 Uiso 0.50 1 calc PR . .
H10H H 0.5167 0.1985 0.5704 0.089 Uiso 0.50 1 calc PR . .
C104 C 0.746(2) 0.113(2) 0.452(2) 0.151(15) Uiso 0.50 1 d P . .
H10I H 0.7357 0.0610 0.4875 0.181 Uiso 0.50 1 calc PR . .
H10J H 0.7935 0.1368 0.4581 0.181 Uiso 0.50 1 calc PR . .
C105 C 0.418(2) 0.146(2) 0.4251(19) 0.33(2) Uiso 1 1 d D . .
H10K H 0.4271 0.1184 0.4723 0.392 Uiso 1 1 calc R . .
H10L H 0.4522 0.1946 0.4066 0.392 Uiso 1 1 calc R . .
O8 O 0.7272(11) 0.3739(11) 0.4726(11) 0.088(6) Uiso 0.50 1 d P . .
C106 C 0.7590(13) 0.4218(17) 0.4112(11) 0.059(8) Uani 0.50 1 d P . .
C107 C -0.0158(18) 0.2286(19) 0.4016(17) 0.250(14) Uiso 1 1 d . . .
H10M H -0.0367 0.2813 0.3869 0.375 Uiso 1 1 calc R . .
H10N H -0.0599 0.1976 0.4429 0.375 Uiso 1 1 calc R . .
H10O H 0.0013 0.2033 0.3591 0.375 Uiso 1 1 calc R . .
C108 C 0.041(2) 0.2328(19) 0.4205(17) 0.249(14) Uiso 1 1 d . . .
H10P H 0.0280 0.1939 0.4685 0.299 Uiso 1 1 calc R . .
H10Q H 0.0338 0.2845 0.4338 0.299 Uiso 1 1 calc R . .
C109 C 0.6256(15) 0.3642(15) 0.6630(14) 0.074(8) Uiso 0.50 1 d P . .
H10R H 0.6247 0.3068 0.6755 0.111 Uiso 0.50 1 calc PR . .
H10S H 0.6474 0.3829 0.6087 0.111 Uiso 0.50 1 calc PR . .
H10T H 0.5687 0.3841 0.6822 0.111 Uiso 0.50 1 calc PR . .
C110 C 0.7307(14) 0.5293(13) 0.4700(12) 0.052(6) Uiso 0.50 1 d P . .
H11C H 0.7487 0.4983 0.5115 0.063 Uiso 0.50 1 calc PR . .
H11D H 0.6688 0.5278 0.4868 0.063 Uiso 0.50 1 calc PR . .
C111 C 0.7577(15) 0.6107(14) 0.4540(13) 0.066(7) Uiso 0.50 1 d P . .
H11E H 0.8178 0.6119 0.4460 0.099 Uiso 0.50 1 calc PR . .
H11F H 0.7270 0.6343 0.4963 0.099 Uiso 0.50 1 calc PR . .
H11G H 0.7465 0.6402 0.4091 0.099 Uiso 0.50 1 calc PR . .
O9 O 0.6821(9) 0.3517(9) 0.7499(8) 0.059(4) Uiso 0.50 1 d P . .
C112 C 0.6719(12) 0.3885(13) 0.6923(11) 0.040(5) Uiso 0.50 1 d P . .
C113 C 1.2833(14) -0.1584(14) -0.1095(13) 0.171(9) Uiso 1 1 d D . .
H11H H 1.2508 -0.1684 -0.0556 0.205 Uiso 1 1 calc R . .
H11I H 1.3175 -0.1114 -0.1195 0.205 Uiso 1 1 calc R . .
C114 C 0.774(3) 0.098(3) 0.372(2) 0.180(18) Uiso 0.50 1 d P . .
H11J H 0.7511 0.0485 0.3733 0.270 Uiso 0.50 1 calc PR . .
H11K H 0.8355 0.0958 0.3531 0.270 Uiso 0.50 1 calc PR . .
H11L H 0.7546 0.1410 0.3399 0.270 Uiso 0.50 1 calc PR . .
C122 C 1.4133(14) -0.2629(14) -0.1491(14) 0.208(11) Uiso 1 1 d D . .
H12H H 1.4477 -0.2147 -0.1715 0.249 Uiso 1 1 calc R . .
H12I H 1.3917 -0.2678 -0.1890 0.249 Uiso 1 1 calc R . .
C123 C 1.4833(14) -0.3114(14) -0.1741(12) 0.179(9) Uiso 1 1 d D . .
H12J H 1.4839 -0.3511 -0.1290 0.215 Uiso 1 1 calc R . .
H12K H 1.5327 -0.2778 -0.1877 0.215 Uiso 1 1 calc R . .
C118 C 1.1674(19) -0.1100(16) -0.0795(16) 0.303(18) Uiso 1 1 d D . .
H11M H 1.1270 -0.1518 -0.0472 0.364 Uiso 1 1 calc R . .
H11N H 1.1968 -0.0917 -0.0502 0.364 Uiso 1 1 calc R . .

loop_
_atom_site_aniso_label
_atom_site_aniso_U_11
_atom_site_aniso_U_22
_atom_site_aniso_U_33
_atom_site_aniso_U_23
_atom_site_aniso_U_13
_atom_site_aniso_U_12
C5 0.076(10) 0.080(11) 0.100(11) -0.020(9) -0.036(9) 0.013(8)
N2 0.018(5) 0.033(5) 0.022(5) 0.005(4) -0.001(4) 0.002(4)
N3 0.024(5) 0.020(5) 0.028(5) 0.002(4) -0.003(4) 0.009(4)
C6 0.038(7) 0.030(7) 0.030(6) -0.002(5) -0.007(5) 0.014(5)
N1 0.027(5) 0.029(5) 0.018(4) 0.006(4) -0.003(4) 0.008(4)
C7 0.023(6) 0.036(7) 0.033(6) -0.011(5) -0.015(5) 0.010(5)
C8 0.029(7) 0.042(7) 0.028(6) -0.001(5) -0.004(5) -0.001(5)
C9 0.025(6) 0.029(6) 0.037(6) -0.005(5) -0.008(5) 0.004(5)
C10 0.031(7) 0.028(6) 0.030(6) 0.010(5) -0.010(5) 0.007(5)
C11 0.030(6) 0.013(6) 0.042(6) -0.001(5) -0.007(5) 0.006(5)
C12 0.022(6) 0.026(6) 0.030(6) 0.002(5) -0.009(4) 0.010(4)
C13 0.028(6) 0.030(7) 0.018(5) 0.002(5) -0.001(5) 0.008(5)
C14 0.020(6) 0.023(6) 0.040(7) -0.002(5) -0.006(5) 0.005(5)
C15 0.040(7) 0.022(6) 0.044(7) 0.007(5) -0.015(5) 0.011(5)
C16 0.034(6) 0.034(7) 0.023(6) -0.002(5) -0.007(5) 0.013(5)
C17 0.015(6) 0.025(6) 0.034(6) 0.005(5) -0.004(5) -0.001(4)
C18 0.031(6) 0.019(6) 0.040(7) -0.004(5) -0.006(5) 0.002(5)
C19 0.015(6) 0.028(6) 0.042(7) -0.001(5) -0.008(5) 0.004(4)
C20 0.024(6) 0.026(6) 0.023(6) 0.008(5) -0.006(5) 0.001(5)
C21 0.029(6) 0.028(6) 0.031(6) 0.002(5) -0.002(5) -0.001(5)
C22 0.015(6) 0.043(7) 0.017(5) 0.006(5) 0.004(4) -0.006(5)
C23 0.013(5) 0.024(6) 0.026(6) 0.004(5) 0.001(4) 0.002(4)
C24 0.046(7) 0.050(8) 0.025(6) 0.001(6) -0.008(5) 0.008(6)
C25 0.035(6) 0.020(6) 0.042(7) -0.004(5) -0.018(5) 0.013(5)
C26 0.026(6) 0.026(6) 0.028(6) -0.001(5) -0.005(5) 0.000(5)
C27 0.020(6) 0.031(6) 0.032(6) -0.001(5) 0.001(5) 0.006(5)
C28 0.033(6) 0.028(6) 0.031(6) 0.006(5) -0.011(5) 0.011(5)
C29 0.027(6) 0.030(6) 0.031(6) 0.007(5) -0.011(5) 0.008(5)
C30 0.037(7) 0.028(7) 0.050(7) -0.003(5) -0.024(6) 0.004(5)
C31 0.016(6) 0.032(6) 0.031(6) -0.004(5) -0.012(5) 0.002(5)
C32 0.034(7) 0.050(8) 0.034(7) -0.006(5) -0.009(5) -0.001(5)
C33 0.031(6) 0.023(6) 0.033(6) -0.003(5) -0.008(5) 0.004(5)
C34 0.028(6) 0.050(8) 0.036(6) -0.001(6) -0.010(5) 0.012(6)
C35 0.019(6) 0.042(7) 0.031(6) 0.005(5) -0.005(5) 0.009(5)
C36 0.029(6) 0.041(7) 0.038(7) -0.002(5) -0.013(5) 0.010(5)
C37 0.031(6) 0.037(7) 0.023(6) 0.000(5) -0.011(5) 0.015(5)
C38 0.038(7) 0.015(6) 0.030(6) 0.005(5) -0.010(5) 0.008(5)
C39 0.036(6) 0.045(8) 0.047(7) -0.010(6) -0.024(5) 0.009(6)
C40 0.035(7) 0.047(8) 0.034(7) 0.003(6) -0.011(5) 0.012(6)
C41 0.046(7) 0.039(7) 0.040(7) 0.005(6) -0.019(6) 0.020(6)
C42 0.043(7) 0.043(7) 0.041(7) -0.017(6) -0.011(5) 0.019(6)
N8 0.067(7) 0.068(8) 0.067(7) -0.008(6) -0.043(6) 0.043(6)
C43 0.045(7) 0.052(8) 0.031(6) 0.008(6) -0.004(5) 0.024(6)
C44 0.026(6) 0.029(6) 0.026(6) 0.002(5) -0.008(5) 0.008(5)
C45 0.065(9) 0.052(9) 0.049(8) -0.004(7) -0.010(7) 0.013(7)
C46 0.023(6) 0.027(6) 0.041(6) -0.002(5) -0.006(5) 0.000(5)
C47 0.029(7) 0.043(7) 0.047(7) -0.013(6) -0.017(6) 0.018(5)
C48 0.032(7) 0.068(8) 0.016(6) 0.006(5) -0.001(5) 0.010(6)
C49 0.041(7) 0.046(8) 0.060(8) -0.009(6) -0.018(6) 0.019(6)
C50 0.014(6) 0.059(8) 0.039(7) 0.004(6) 0.000(5) -0.002(5)
C51 0.039(8) 0.072(9) 0.038(7) -0.005(6) -0.008(6) 0.008(6)
C52 0.037(7) 0.038(7) 0.034(6) -0.007(5) 0.001(5) 0.003(5)
N6 0.105(9) 0.076(8) 0.057(7) -0.008(6) -0.041(6) 0.049(7)
C53 0.028(7) 0.071(9) 0.037(7) -0.009(6) -0.002(6) -0.001(6)
C54 0.027(6) 0.059(8) 0.034(6) -0.002(6) -0.005(5) 0.016(5)
C55 0.035(7) 0.062(9) 0.084(10) -0.007(8) -0.009(6) 0.000(6)
C56 0.063(8) 0.038(8) 0.068(9) 0.001(6) -0.038(7) 0.009(6)
N5 0.093(9) 0.090(9) 0.055(8) 0.034(7) -0.019(6) -0.009(7)
C57 0.055(8) 0.050(8) 0.040(7) 0.006(6) -0.027(6) 0.027(6)
C58 0.031(7) 0.069(9) 0.048(7) -0.009(7) -0.017(6) 0.003(7)
C59 0.027(7) 0.057(8) 0.035(6) -0.014(6) -0.011(5) 0.005(5)
C60 0.049(8) 0.058(9) 0.039(7) -0.005(7) -0.018(6) 0.015(6)
C61 0.045(8) 0.090(10) 0.021(6) -0.002(6) -0.009(6) 0.017(7)
C62 0.026(7) 0.074(9) 0.045(7) -0.013(6) -0.013(6) -0.001(6)
C63 0.044(7) 0.036(7) 0.058(8) 0.009(6) -0.017(6) 0.005(6)
C64 0.051(8) 0.043(8) 0.083(10) -0.021(7) -0.011(7) 0.004(6)
N9 0.039(7) 0.125(10) 0.053(7) -0.009(7) 0.001(6) -0.002(6)
C65 0.058(8) 0.049(9) 0.051(8) -0.001(7) -0.010(6) 0.013(7)
C66 0.050(9) 0.051(9) 0.040(8) 0.009(6) -0.005(6) 0.006(7)
C67 0.023(6) 0.047(7) 0.037(6) -0.002(5) -0.014(5) 0.005(5)
C68 0.037(7) 0.041(8) 0.042(7) 0.011(6) -0.009(5) -0.008(6)
C69 0.052(8) 0.057(9) 0.049(8) 0.005(6) -0.020(6) 0.034(7)
C70 0.043(7) 0.042(8) 0.048(8) 0.022(6) -0.012(6) -0.016(6)
C71 0.070(9) 0.049(8) 0.063(9) -0.016(7) -0.016(7) 0.007(7)
C72 0.036(7) 0.061(9) 0.047(8) 0.004(7) -0.013(6) 0.004(6)
C73 0.039(9) 0.089(11) 0.062(9) -0.003(8) -0.011(7) 0.019(7)
C74 0.074(10) 0.043(9) 0.070(10) 0.015(8) -0.003(8) 0.000(7)
C75 0.076(10) 0.061(10) 0.048(9) 0.027(8) -0.020(7) -0.001(7)
C76 0.088(11) 0.062(11) 0.046(8) 0.021(8) 0.003(7) 0.015(9)
C77 0.048(8) 0.085(10) 0.028(7) 0.025(7) -0.015(6) -0.010(7)
N4 0.054(8) 0.157(13) 0.092(9) -0.013(9) -0.020(7) -0.004(8)
C78 0.066(10) 0.041(10) 0.095(12) 0.025(8) -0.010(9) 0.011(8)
C79 0.077(10) 0.074(10) 0.073(10) -0.021(8) -0.020(8) 0.021(8)
C80 0.073(10) 0.070(10) 0.092(11) -0.028(8) -0.029(8) 0.011(8)
C81 0.081(12) 0.113(15) 0.21(2) -0.085(14) -0.053(13) 0.028(11)
N7 0.153(14) 0.083(11) 0.124(13) 0.055(9) 0.005(10) -0.017(10)
C82 0.127(15) 0.151(19) 0.134(16) -0.060(15) -0.099(13) 0.076(14)
C83 0.122(15) 0.055(11) 0.097(13) 0.004(10) -0.007(11) 0.019(10)
C84 0.080(12) 0.131(17) 0.098(13) -0.024(12) -0.013(9) -0.015(11)
C87 0.023(7) 0.045(8) 0.091(9) -0.031(7) -0.003(6) -0.014(5)
C88 0.023(6) 0.026(6) 0.038(6) 0.003(5) -0.014(5) 0.000(4)
C89 0.016(5) 0.025(6) 0.017(5) -0.002(4) 0.005(4) 0.001(4)
O2 0.072(6) 0.066(6) 0.062(6) -0.023(5) -0.011(5) 0.028(5)
O3 0.092(7) 0.066(7) 0.077(7) -0.025(6) 0.000(5) 0.003(5)
C90 0.075(10) 0.052(9) 0.077(11) -0.021(8) -0.014(9) 0.000(8)
C91 0.069(10) 0.092(11) 0.062(9) -0.013(8) -0.026(7) 0.022(8)
C92 0.117(13) 0.105(13) 0.107(13) -0.042(11) -0.062(11) 0.038(10)
C100 0.033(6) 0.031(7) 0.041(6) 0.002(5) -0.021(5) 0.007(5)
C101 0.091(11) 0.111(14) 0.152(15) -0.091(12) -0.058(11) 0.033(10)
C106 0.030(14) 0.10(2) 0.033(14) 0.027(14) -0.015(11) -0.047(14)

loop_
_atom_type_symbol
_atom_type_description
_atom_type_scat_dispersion_real
_atom_type_scat_dispersion_imag
_atom_type_scat_source
C C 0.0033 0.0016 'International Tables Vol C Tables 4.2.6.8 and 6.1.1.4'
H H 0.0000 0.0000 'International Tables Vol C Tables 4.2.6.8 and 6.1.1.4'
N N 0.0061 0.0033 'International Tables Vol C Tables 4.2.6.8 and 6.1.1.4'
O O 0.0106 0.0060 'International Tables Vol C Tables 4.2.6.8 and 6.1.1.4'

loop_
_geom_angle_atom_site_label_1
_geom_angle_atom_site_label_2
_geom_angle_atom_site_label_3
_geom_angle
_geom_angle_site_symmetry_1
_geom_angle_site_symmetry_3
_geom_angle_publ_flag
C122 C119 C113 158(4) . . ?
C113 C1 C118 92(2) . . ?
C123 C121 C120 112(2) . . ?
C106 O5 C110 123.4(19) . . ?
C31 N2 C7 106.8(7) . . ?
C31 N2 C44 130.4(7) . . ?
C7 N2 C44 120.3(7) . . ?
C26 N3 C11 108.1(7) . . ?
C26 N3 C12 130.0(7) . . ?
C11 N3 C12 120.7(7) . . ?
C16 C6 C9 117.0(8) . . ?
C16 C6 C18 119.6(9) . . ?
C9 C6 C18 123.3(8) . . ?
C22 N1 C20 109.1(7) . . ?
C22 N1 C54 124.8(7) . . ?
C20 N1 C54 121.0(7) . . ?
C37 C7 C13 123.2(9) . . ?
C37 C7 N2 127.2(8) . . ?
C13 C7 N2 109.4(8) . . ?
C15 C8 C19 120.6(9) . . ?
C15 C8 C40 118.0(9) . . ?
C19 C8 C40 121.3(9) . . ?
C21 C9 C6 121.2(8) . . ?
C21 C9 C27 117.3(9) . . ?
C6 C9 C27 121.4(8) . . ?
C37 C10 C35 119.9(8) . . ?
C37 C10 C29 118.2(8) . . ?
C35 C10 C29 121.7(9) . . ?
N3 C11 C38 109.5(8) . . ?
N3 C11 C15 128.0(8) . . ?
C38 C11 C15 122.5(9) . . ?
N3 C12 C100 113.6(7) . . ?
C34 C13 C7 116.2(9) . . ?
C34 C13 C89 136.3(8) . . ?
C7 C13 C89 106.8(8) . . ?
C20 C14 C21 115.2(8) . . ?
C20 C14 C46 109.1(8) . . ?
C21 C14 C46 135.4(9) . . ?
C8 C15 C11 118.6(9) . . ?
C20 C16 C6 120.2(9) . . ?
C19 C17 C38 121.9(8) . . ?
C67 C18 C48 117.3(9) . . ?
C67 C18 C6 121.8(9) . . ?
C48 C18 C6 120.6(9) . . ?
C17 C19 C8 119.2(8) . . ?
C17 C19 C30 118.2(8) . . ?
C8 C19 C30 122.6(9) . . ?
C16 C20 C14 125.0(8) . . ?
C16 C20 N1 126.9(8) . . ?
C14 C20 N1 108.0(7) . . ?
C9 C21 C14 120.7(9) . . ?
N1 C22 C89 128.8(8) . . ?
N1 C22 C46 110.0(7) . . ?
C89 C22 C46 121.2(7) . . ?
C26 C23 C31 118.2(8) . . ?
C26 C23 C38 107.5(8) . . ?
C31 C23 C38 134.2(8) . . ?
C42 C24 C27 120.8(9) . . ?
C39 C25 C42 120.6(9) . . ?
C39 C25 C58 118.3(9) . . ?
C42 C25 C58 121.1(9) . . ?
N3 C26 C23 109.3(7) . . ?
N3 C26 C46 128.1(8) . . ?
C23 C26 C46 122.6(8) . . ?
C33 C27 C24 118.3(9) . . ?
C33 C27 C9 120.5(8) . . ?
C24 C27 C9 120.9(9) . . ?
C29 C28 C36 121.0(9) . . ?
C28 C29 C43 118.4(8) . . ?
C28 C29 C10 121.9(8) . . ?
C43 C29 C10 119.7(8) . . ?
C52 C30 C59 116.7(9) . . ?
C52 C30 C19 121.0(9) . . ?
C59 C30 C19 122.1(9) . . ?
N2 C31 C89 109.6(8) . . ?
N2 C31 C23 128.8(8) . . ?
C89 C31 C23 121.1(8) . . ?
C67 C32 C47 119.6(9) . . ?
C39 C33 C27 120.4(9) . . ?
C13 C34 C35 123.3(9) . . ?
C34 C35 C10 118.3(9) . . ?
C34 C35 C60 118.4(9) . . ?
C10 C35 C60 123.1(9) . . ?
C41 C36 C28 119.1(9) . . ?
C7 C37 C10 118.8(9) . . ?
C17 C38 C11 116.6(8) . . ?
C17 C38 C23 137.8(8) . . ?
C11 C38 C23 105.2(8) . . ?
C25 C39 C33 120.4(9) . . ?
C68 C40 C72 116.4(10) . . ?
C68 C40 C8 124.3(10) . . ?
C72 C40 C8 119.1(10) . . ?
C57 C41 C36 121.2(9) . . ?
C57 C41 C69 118.3(9) . . ?
C36 C41 C69 120.5(9) . . ?
C24 C42 C25 119.4(9) . . ?
C57 C43 C29 119.0(9) . . ?
N2 C44 C88 115.8(7) . . ?
C76 C45 C60 119.7(12) . . ?
C26 C46 C22 116.7(8) . . ?
C26 C46 C14 139.5(9) . . ?
C22 C46 C14 103.8(8) . . ?
C61 C47 C32 119.0(9) . . ?
C61 C47 C53 121.9(10) . . ?
C32 C47 C53 119.0(9) . . ?
C61 C48 C18 120.2(9) . . ?
C56 C49 C100 115.8(9) . . ?
C62 C50 C51 120.8(9) . . ?
C62 C50 C73 118.3(10) . . ?
C51 C50 C73 120.9(10) . . ?
C59 C51 C50 119.5(10) . . ?
C30 C52 C62 121.6(10) . . ?
N9 C53 C47 177.8(12) . . ?
N1 C54 C82 119.8(9) . . ?
C64 C55 C71 114.7(10) . . ?
C63 C56 C49 114.1(9) . . ?
C41 C57 C43 121.4(10) . . ?
N8 C58 C25 178.3(14) . . ?
C51 C59 C30 121.7(10) . . ?
C65 C60 C45 119.7(11) . . ?
C65 C60 C35 120.4(10) . . ?
C45 C60 C35 119.6(11) . . ?
C47 C61 C48 121.7(10) . . ?
C50 C62 C52 119.5(10) . . ?
C56 C63 C64 113.9(9) . . ?
C55 C64 C63 116.5(10) . . ?
C74 C65 C60 120.3(11) . . ?
C70 C66 C77 120.0(11) . . ?
C70 C66 C75 122.1(12) . . ?
C77 C66 C75 117.9(12) . . ?
C32 C67 C18 122.0(9) . . ?
C70 C68 C40 120.8(11) . . ?
N6 C69 C41 177.3(12) . . ?
C66 C70 C68 122.2(11) . . ?
C79 C71 C55 113.9(10) . . ?
C77 C72 C40 122.5(11) . . ?
N4 C73 C50 178.8(16) . . ?
C65 C74 C78 119.0(13) . . ?
N5 C75 C66 176.9(16) . . ?
C45 C76 C78 120.3(12) . . ?
C72 C77 C66 118.2(11) . . ?
C74 C78 C76 121.0(12) . . ?
C74 C78 C83 120.6(14) . . ?
C76 C78 C83 118.3(14) . . ?
C71 C79 C80 115.2(11) . . ?
C81 C80 C79 113.6(12) . . ?
C80 C81 C101 115.7(13) . . ?
C84 C82 C54 112.6(15) . . ?
N7 C83 C78 178(2) . . ?
C82 C84 C86 105.8(15) . . ?
C118 C85 C87 113(2) . . ?
C98 C86 C84 118(2) . . ?
C88 C87 C85 112.5(10) . . ?
C87 C88 C44 112.6(8) . . ?
C31 C89 C22 118.9(8) . . ?
C31 C89 C13 107.3(7) . . ?
C22 C89 C13 133.6(8) . . ?
C90 O2 C91 115.2(10) . . ?
O3 C90 O2 123.3(13) . . ?
O3 C90 C92 126.3(13) . . ?
O2 C90 C92 110.4(12) . . ?
C5 C91 O2 104.4(10) . . ?
C112 O4 C93 125.5(16) . . ?
C4 C93 O4 116.4(17) . . ?
C95 C94 C96 124(2) . . ?
C94 C95 C99 118(3) . . ?
C94 C96 C108 126(2) . . ?
C105 C98 C86 123(3) . . ?
C95 C99 C105 131(3) . . ?
C49 C100 C12 110.3(8) . . ?
C102 O7 C104 129(3) . . ?
O7 C102 O1 127(3) . . ?
O7 C102 C103 116(2) . . ?
O1 C102 C103 116(2) . . ?
O7 C104 C114 120(3) . . ?
C99 C105 C98 118(3) . . ?
O5 C106 O8 122(2) . . ?
O5 C106 C97 125(2) . . ?
O8 C106 C97 112(3) . . ?
C107 C108 C96 135(3) . . ?
O5 C110 C111 113.1(18) . . ?
O9 C112 C109 122(2) . . ?
O9 C112 O4 116.7(19) . . ?
C109 C112 O4 121(2) . . ?
C1 C113 C119 132(3) . . ?
C1 C113 C118 44.4(13) . . ?
C119 C113 C118 156(3) . . ?
C119 C122 C123 173(3) . . ?
C122 C123 C121 129(2) . . ?
C85 C118 C1 94(2) . . ?
C85 C118 C113 130(2) . . ?
C1 C118 C113 44.0(12) . . ?

loop_
_geom_bond_atom_site_label_1
_geom_bond_atom_site_label_2
_geom_bond_distance
_geom_bond_site_symmetry_2
_geom_bond_publ_flag
C119 C122 1.407(11) . ?
C119 C113 1.421(11) . ?
C1 C113 1.413(12) . ?
C1 C118 1.424(12) . ?
C120 C121 1.499(11) . ?
C121 C123 1.493(11) . ?
O5 C106 1.25(3) . ?
O5 C110 1.44(2) . ?
O1 C102 1.25(3) . ?
C4 C93 1.42(2) . ?
C5 C91 1.466(15) . ?
N2 C31 1.395(10) . ?
N2 C7 1.430(11) . ?
N2 C44 1.436(10) . ?
N3 C26 1.377(11) . ?
N3 C11 1.388(11) . ?
N3 C12 1.485(10) . ?
C6 C16 1.397(12) . ?
C6 C9 1.434(13) . ?
C6 C18 1.478(12) . ?
N1 C22 1.375(10) . ?
N1 C20 1.405(11) . ?
N1 C54 1.472(11) . ?
C7 C37 1.385(12) . ?
C7 C13 1.391(11) . ?
C8 C15 1.389(12) . ?
C8 C19 1.422(13) . ?
C8 C40 1.489(14) . ?
C9 C21 1.385(12) . ?
C9 C27 1.505(12) . ?
C10 C37 1.391(13) . ?
C10 C35 1.402(12) . ?
C10 C29 1.488(12) . ?
C11 C38 1.411(12) . ?
C11 C15 1.414(13) . ?
C12 C100 1.517(12) . ?
C13 C34 1.373(13) . ?
C13 C89 1.445(12) . ?
C14 C20 1.393(12) . ?
C14 C21 1.427(12) . ?
C14 C46 1.466(12) . ?
C16 C20 1.356(11) . ?
C17 C19 1.399(12) . ?
C17 C38 1.410(12) . ?
C18 C67 1.390(12) . ?
C18 C48 1.415(12) . ?
C19 C30 1.464(13) . ?
C22 C89 1.414(11) . ?
C22 C46 1.439(12) . ?
C23 C26 1.393(11) . ?
C23 C31 1.427(12) . ?
C23 C38 1.446(12) . ?
C24 C42 1.379(13) . ?
C24 C27 1.405(12) . ?
C25 C39 1.368(12) . ?
C25 C42 1.388(13) . ?
C25 C58 1.526(15) . ?
C26 C46 1.426(12) . ?
C27 C33 1.395(12) . ?
C28 C29 1.380(12) . ?
C28 C36 1.418(12) . ?
C29 C43 1.415(13) . ?
C30 C52 1.393(13) . ?
C30 C59 1.397(12) . ?
C31 C89 1.405(11) . ?
C32 C67 1.363(12) . ?
C32 C47 1.410(13) . ?
C33 C39 1.382(12) . ?
C34 C35 1.398(13) . ?
C35 C60 1.502(14) . ?
C36 C41 1.364(13) . ?
C40 C68 1.384(14) . ?
C40 C72 1.409(14) . ?
C41 C57 1.345(13) . ?
C41 C69 1.464(14) . ?
N8 C58 1.097(13) . ?
C43 C57 1.406(13) . ?
C44 C88 1.497(12) . ?
C45 C76 1.357(15) . ?
C45 C60 1.429(14) . ?
C47 C61 1.362(13) . ?
C47 C53 1.448(14) . ?
C48 C61 1.367(13) . ?
C49 C56 1.504(14) . ?
C49 C100 1.510(13) . ?
C50 C62 1.348(13) . ?
C50 C51 1.388(14) . ?
C50 C73 1.424(16) . ?
C51 C59 1.379(13) . ?
C52 C62 1.402(13) . ?
N6 C69 1.102(12) . ?
C53 N9 1.152(12) . ?
C54 C82 1.492(10) . ?
C55 C64 1.507(15) . ?
C55 C71 1.526(14) . ?
C56 C63 1.493(14) . ?
N5 C75 1.116(13) . ?
C60 C65 1.393(15) . ?
C63 C64 1.531(13) . ?
C65 C74 1.392(15) . ?
C66 C70 1.346(15) . ?
C66 C77 1.388(15) . ?
C66 C75 1.441(16) . ?
C68 C70 1.374(13) . ?
C71 C79 1.475(14) . ?
C72 C77 1.386(14) . ?
C73 N4 1.176(14) . ?
C74 C78 1.397(17) . ?
C76 C78 1.401(18) . ?
C78 C83 1.45(2) . ?
C79 C80 1.517(16) . ?
C80 C81 1.481(18) . ?
C81 C101 1.499(18) . ?
N7 C83 1.159(18) . ?
C82 C84 1.489(10) . ?
C84 C86 1.514(11) . ?
C85 C118 1.417(12) . ?
C85 C87 1.552(17) . ?
C86 C98 1.505(11) . ?
C87 C88 1.488(12) . ?
O2 C90 1.311(14) . ?
O2 C91 1.539(13) . ?
O3 C90 1.228(14) . ?
C90 C92 1.492(18) . ?
O4 C112 1.35(2) . ?
O4 C93 1.44(2) . ?
C94 C95 1.42(3) . ?
C94 C96 1.49(3) . ?
C95 C99 1.42(4) . ?
C96 C108 1.55(3) . ?
C97 C106 1.47(3) . ?
C98 C105 1.497(11) . ?
C99 C105 1.43(4) . ?
O7 C102 1.20(3) . ?
O7 C104 1.53(4) . ?
C102 C103 1.45(3) . ?
C104 C114 1.55(4) . ?
O8 C106 1.26(2) . ?
C107 C108 1.15(3) . ?
C109 C112 1.27(3) . ?
C110 C111 1.46(3) . ?
O9 C112 1.22(2) . ?
C113 C118 2.03(3) . ?
C122 C123 1.422(11) . ?
